data_4063759
loop_
_publ_author_name
'Graham, Todd W.'
'Udachin, Konstantin A.'
'Zgierski, Marek Z.'
'Carty, Arthur J.'

_publ_section_title
;
 Synthesis and Structural Characterization of the First Thermally Stable,
 Neutral, and Electrophilic Phosphinidene Complexes of Vanadium
;
_journal_issue 6
_journal_name_full Organometallics
_journal_page_first 1382
_journal_paper_doi 10.1021/om100915v
_journal_volume 30
_journal_year 2011
_chemical_formula_sum 'C20 H24 N2 O3 P V'
_chemical_formula_weight 422.32
_chemical_name_systematic
; 
 ? 
;
_space_group_IT_number 61
_symmetry_cell_setting orthorhombic
_symmetry_space_group_name_Hall '-P 2ac 2ab'
_symmetry_space_group_name_H-M 'P b c a'
_atom_sites_solution_hydrogens geom
_atom_sites_solution_primary direct
_atom_sites_solution_secondary difmap
_audit_creation_method SHELXL-97
_cell_angle_alpha 90.00
_cell_angle_beta 90.00
_cell_angle_gamma 90.00
_cell_formula_units_Z 8
_cell_length_a 12.202(2)
_cell_length_b 10.882(2)
_cell_length_c 29.912(6)
_cell_measurement_temperature 100(2)
_cell_volume 3971.8(13)
_computing_cell_refinement 'SAINT (Bruker, 2006)'
_computing_data_collection 'APEX2 (Bruker, 2006)'
_computing_data_reduction 'SAINT (Bruker, 2006)'
_computing_molecular_graphics 'ATOMS V.5.0'
_computing_publication_material 'SHELXL-97 (Sheldrick, 1997)'
_computing_structure_refinement 'SHELXL-97 (Sheldrick, 1997)'
_computing_structure_solution 'SHELXS-97 (Sheldrick, 1990)'
_diffrn_ambient_temperature 100(2)
_diffrn_measured_fraction_theta_full 0.979
_diffrn_measured_fraction_theta_max 0.979
_diffrn_radiation_monochromator graphite
_diffrn_radiation_source 'fine-focus sealed tube'
_diffrn_radiation_type MoK\a
_diffrn_radiation_wavelength 0.71070
_diffrn_reflns_av_R_equivalents 0.0337
_diffrn_reflns_av_sigmaI/netI 0.0165
_diffrn_reflns_limit_h_max 13
_diffrn_reflns_limit_h_min -13
_diffrn_reflns_limit_k_max 12
_diffrn_reflns_limit_k_min -12
_diffrn_reflns_limit_l_max 34
_diffrn_reflns_limit_l_min -34
_diffrn_reflns_number 27273
_diffrn_reflns_theta_full 24.00
_diffrn_reflns_theta_max 24.00
_diffrn_reflns_theta_min 1.36
_exptl_absorpt_coefficient_mu 0.603
_exptl_absorpt_correction_T_max 0.9150
_exptl_absorpt_correction_T_min 0.7526
_exptl_absorpt_correction_type multi-scan
_exptl_absorpt_process_details sadabs
_exptl_crystal_density_diffrn 1.413
_exptl_crystal_density_method 'not measured'
_exptl_crystal_description block
_exptl_crystal_F_000 1760
_exptl_crystal_size_max 0.50
_exptl_crystal_size_mid 0.35
_exptl_crystal_size_min 0.15
_refine_diff_density_max 0.331
_refine_diff_density_min -0.433
_refine_diff_density_rms 0.073
_refine_ls_extinction_method none
_refine_ls_goodness_of_fit_ref 1.210
_refine_ls_hydrogen_treatment constr
_refine_ls_matrix_type full
_refine_ls_number_parameters 244
_refine_ls_number_reflns 3055
_refine_ls_number_restraints 0
_refine_ls_restrained_S_all 1.210
_refine_ls_R_factor_all 0.0517
_refine_ls_R_factor_gt 0.0492
_refine_ls_shift/su_max 0.001
_refine_ls_shift/su_mean 0.000
_refine_ls_structure_factor_coef Fsqd
_refine_ls_weighting_details 'calc w=1/[\s^2^(Fo^2^)+(0.0000P)^2^+17.0722P] where P=(Fo^2^+2Fc^2^)/3'
_refine_ls_weighting_scheme calc
_refine_ls_wR_factor_gt 0.1071
_refine_ls_wR_factor_ref 0.1080
_reflns_number_gt 2907
_reflns_number_total 3055
_reflns_threshold_expression >2sigma(I)
_cod_data_source_file om100915v_si_002.cif
_cod_data_source_block tgg77_compound_14
_cod_original_sg_symbol_H-M Pbca
_cod_database_code 4063759

loop_
_symmetry_equiv_pos_as_xyz
'x, y, z'
'-x+1/2, -y, z+1/2'
'x+1/2, -y+1/2, -z'
'-x, y+1/2, -z+1/2'
'-x, -y, -z'
'x-1/2, y, -z-1/2'
'-x-1/2, y-1/2, z'
'x, -y-1/2, z-1/2'

loop_
_atom_site_label
_atom_site_type_symbol
_atom_site_fract_x
_atom_site_fract_y
_atom_site_fract_z
_atom_site_U_iso_or_equiv
_atom_site_adp_type
_atom_site_occupancy
_atom_site_symmetry_multiplicity
_atom_site_calc_flag
_atom_site_refinement_flags
V1 V 0.04329(5) 0.21016(6) 0.062432(19) 0.01501(17) Uani 1 1 d .
P1 P 0.02163(7) 0.23734(8) 0.14028(3) 0.0134(2) Uani 1 1 d .
O1 O -0.0775(2) -0.0312(3) 0.08497(9) 0.0265(6) Uani 1 1 d .
O2 O 0.1918(2) 0.0095(3) 0.02385(9) 0.0300(7) Uani 1 1 d .
O3 O 0.2781(2) 0.2657(3) 0.09436(9) 0.0309(7) Uani 1 1 d .
N1 N 0.0709(2) 0.1399(3) 0.17725(9) 0.0139(6) Uani 1 1 d .
N2 N -0.0332(3) 0.3403(3) 0.16810(10) 0.0177(7) Uani 1 1 d .
C1 C -0.0326(3) 0.0599(3) 0.07804(12) 0.0177(8) Uani 1 1 d .
C2 C 0.1354(3) 0.0843(4) 0.03817(12) 0.0212(9) Uani 1 1 d .
C3 C 0.1892(3) 0.2457(3) 0.08360(12) 0.0197(8) Uani 1 1 d .
C4 C -0.1104(3) 0.2610(4) 0.02286(12) 0.0233(9) Uani 1 1 d .
H4 H -0.1764 0.2150 0.0247 0.028 Uiso 1 1 calc R
C5 C -0.0237(3) 0.2405(4) -0.00703(12) 0.0244(9) Uani 1 1 d .
H5 H -0.0209 0.1784 -0.0293 0.029 Uiso 1 1 calc R
C6 C 0.0580(3) 0.3276(4) 0.00174(12) 0.0240(9) Uani 1 1 d .
H6 H 0.1260 0.3346 -0.0135 0.029 Uiso 1 1 calc R
C7 C 0.0218(3) 0.4031(4) 0.03703(12) 0.0216(9) Uani 1 1 d .
H7 H 0.0610 0.4698 0.0499 0.026 Uiso 1 1 calc R
C8 C -0.0816(3) 0.3622(3) 0.04968(12) 0.0202(8) Uani 1 1 d .
H8 H -0.1256 0.3969 0.0726 0.024 Uiso 1 1 calc R
C9 C 0.1272(3) 0.0250(3) 0.16280(12) 0.0156(8) Uani 1 1 d .
H9 H 0.1255 0.0230 0.1294 0.019 Uiso 1 1 calc R
C10 C 0.2473(3) 0.0259(4) 0.17697(13) 0.0241(9) Uani 1 1 d .
H10C H 0.2523 0.0153 0.2094 0.029 Uiso 1 1 calc R
H10B H 0.2807 0.1045 0.1685 0.029 Uiso 1 1 calc R
H10A H 0.2862 -0.0413 0.1620 0.029 Uiso 1 1 calc R
C11 C 0.0677(3) -0.0886(3) 0.17932(13) 0.0213(9) Uani 1 1 d .
H11C H -0.0104 -0.0822 0.1720 0.026 Uiso 1 1 calc R
H11B H 0.0764 -0.0955 0.2118 0.026 Uiso 1 1 calc R
H11A H 0.0986 -0.1617 0.1649 0.026 Uiso 1 1 calc R
C12 C 0.0663(3) 0.1571(3) 0.22693(11) 0.0165(8) Uani 1 1 d .
H12 H 0.1060 0.0851 0.2399 0.020 Uiso 1 1 calc R
C13 C 0.1292(3) 0.2695(3) 0.24221(12) 0.0211(8) Uani 1 1 d .
H13C H 0.0897 0.3438 0.2331 0.025 Uiso 1 1 calc R
H13B H 0.2022 0.2693 0.2286 0.025 Uiso 1 1 calc R
H13A H 0.1364 0.2681 0.2748 0.025 Uiso 1 1 calc R
C14 C -0.0489(3) 0.1498(3) 0.24513(12) 0.0208(8) Uani 1 1 d .
H14C H -0.0861 0.0781 0.2324 0.025 Uiso 1 1 calc R
H14B H -0.0891 0.2245 0.2370 0.025 Uiso 1 1 calc R
H14A H -0.0462 0.1420 0.2777 0.025 Uiso 1 1 calc R
C15 C -0.0792(3) 0.4520(3) 0.15562(11) 0.0147(8) Uani 1 1 d .
C16 C -0.0198(3) 0.5432(3) 0.13361(11) 0.0165(8) Uani 1 1 d .
H16 H 0.0553 0.5298 0.1268 0.020 Uiso 1 1 calc R
C17 C -0.0688(3) 0.6528(4) 0.12164(12) 0.0218(9) Uani 1 1 d .
H17 H -0.0274 0.7134 0.1062 0.026 Uiso 1 1 calc R
C18 C -0.1768(4) 0.6752(4) 0.13173(13) 0.0274(10) Uani 1 1 d .
H18 H -0.2105 0.7502 0.1230 0.033 Uiso 1 1 calc R
C19 C -0.2353(4) 0.5877(4) 0.15463(12) 0.0257(9) Uani 1 1 d .
H19 H -0.3097 0.6031 0.1621 0.031 Uiso 1 1 calc R
C20 C -0.1878(3) 0.4776(4) 0.16698(12) 0.0213(9) Uani 1 1 d .
H20 H -0.2293 0.4189 0.1833 0.026 Uiso 1 1 calc R

loop_
_atom_site_aniso_label
_atom_site_aniso_U_11
_atom_site_aniso_U_22
_atom_site_aniso_U_33
_atom_site_aniso_U_23
_atom_site_aniso_U_13
_atom_site_aniso_U_12
V1 0.0186(3) 0.0138(3) 0.0126(3) 0.0009(3) -0.0003(2) 0.0004(3)
P1 0.0157(5) 0.0103(5) 0.0142(4) 0.0016(4) -0.0003(4) 0.0005(4)
O1 0.0322(16) 0.0206(15) 0.0267(15) -0.0006(12) 0.0029(13) -0.0084(14)
O2 0.0313(17) 0.0249(15) 0.0338(16) -0.0041(13) 0.0043(13) 0.0072(14)
O3 0.0238(16) 0.0423(18) 0.0264(15) -0.0012(13) -0.0010(12) -0.0070(14)
N1 0.0182(16) 0.0099(15) 0.0136(15) 0.0016(12) -0.0001(13) 0.0010(13)
N2 0.0229(18) 0.0126(15) 0.0176(16) 0.0021(13) 0.0000(13) 0.0017(14)
C1 0.022(2) 0.018(2) 0.0131(17) -0.0036(15) 0.0006(15) 0.0055(17)
C2 0.026(2) 0.020(2) 0.0175(19) 0.0028(16) -0.0009(17) -0.0007(18)
C3 0.027(2) 0.0188(19) 0.0129(17) 0.0018(15) 0.0015(16) -0.0003(17)
C4 0.024(2) 0.025(2) 0.0213(19) 0.0017(17) -0.0094(16) 0.0037(18)
C5 0.034(2) 0.024(2) 0.0150(19) -0.0017(16) -0.0061(17) 0.0084(19)
C6 0.030(2) 0.026(2) 0.0162(19) 0.0104(16) 0.0021(17) 0.0087(18)
C7 0.030(2) 0.019(2) 0.0152(18) 0.0062(15) -0.0095(17) 0.0029(17)
C8 0.025(2) 0.020(2) 0.0161(18) 0.0012(15) -0.0041(16) 0.0097(17)
C9 0.0187(19) 0.0134(18) 0.0146(17) 0.0001(15) 0.0010(15) 0.0042(15)
C10 0.0216(19) 0.020(2) 0.031(2) 0.0042(17) 0.0019(19) 0.0057(17)
C11 0.023(2) 0.017(2) 0.023(2) -0.0016(16) 0.0000(17) 0.0012(17)
C12 0.021(2) 0.0161(18) 0.0123(18) 0.0027(15) -0.0026(15) 0.0008(16)
C13 0.024(2) 0.022(2) 0.0171(19) -0.0013(16) -0.0012(16) -0.0008(17)
C14 0.030(2) 0.0173(18) 0.0148(18) 0.0012(15) 0.0046(16) -0.0002(17)
C15 0.020(2) 0.0123(18) 0.0122(17) -0.0037(14) -0.0036(15) 0.0004(15)
C16 0.0173(19) 0.0165(19) 0.0155(18) -0.0028(15) -0.0035(15) -0.0020(16)
C17 0.033(2) 0.0178(19) 0.0151(18) -0.0018(15) -0.0081(17) -0.0083(18)
C18 0.041(3) 0.017(2) 0.024(2) -0.0049(17) -0.0100(19) 0.0123(19)
C19 0.024(2) 0.029(2) 0.024(2) -0.0058(18) -0.0035(18) 0.0101(19)
C20 0.025(2) 0.022(2) 0.0172(19) -0.0030(16) 0.0024(16) -0.0010(17)

loop_
_atom_type_symbol
_atom_type_description
_atom_type_scat_dispersion_real
_atom_type_scat_dispersion_imag
_atom_type_scat_source
C C 0.0033 0.0016 'International Tables Vol C Tables 4.2.6.8 and 6.1.1.4'
H H 0.0000 0.0000 'International Tables Vol C Tables 4.2.6.8 and 6.1.1.4'
N N 0.0061 0.0033 'International Tables Vol C Tables 4.2.6.8 and 6.1.1.4'
O O 0.0106 0.0060 'International Tables Vol C Tables 4.2.6.8 and 6.1.1.4'
P P 0.1023 0.0942 'International Tables Vol C Tables 4.2.6.8 and 6.1.1.4'
V V 0.3005 0.5294 'International Tables Vol C Tables 4.2.6.8 and 6.1.1.4'

loop_
_geom_angle_atom_site_label_1
_geom_angle_atom_site_label_2
_geom_angle_atom_site_label_3
_geom_angle
C2 V1 C3 74.10(16)
C2 V1 C1 76.59(16)
C3 V1 C1 122.12(16)
C2 V1 C6 93.11(15)
C3 V1 C6 94.48(16)
C1 V1 C6 136.02(15)
C2 V1 C7 127.46(15)
C3 V1 C7 91.78(15)
C1 V1 C7 144.53(15)
C6 V1 C7 36.67(14)
C2 V1 C5 88.18(15)
C3 V1 C5 127.39(15)
C1 V1 C5 99.91(15)
C6 V1 C5 36.39(15)
C7 V1 C5 60.67(14)
C2 V1 C8 147.93(15)
C3 V1 C8 121.73(15)
C1 V1 C8 109.47(15)
C6 V1 C8 60.09(14)
C7 V1 C8 35.75(14)
C5 V1 C8 59.88(14)
C2 V1 C4 117.28(15)
C3 V1 C4 151.49(15)
C1 V1 C4 86.39(15)
C6 V1 C4 60.32(15)
C7 V1 C4 60.21(14)
C5 V1 C4 35.96(14)
C8 V1 C4 35.89(14)
C2 V1 P1 121.94(11)
C3 V1 P1 75.80(11)
C1 V1 P1 79.32(11)
C6 V1 P1 137.78(11)
C7 V1 P1 101.73(10)
C5 V1 P1 148.07(11)
C8 V1 P1 89.96(10)
C4 V1 P1 112.86(10)
N2 P1 N1 105.24(16)
N2 P1 V1 132.00(12)
N1 P1 V1 122.74(11)
C9 N1 C12 114.2(3)
C9 N1 P1 120.9(2)
C12 N1 P1 124.9(2)
C15 N2 P1 131.6(3)
O1 C1 V1 176.4(3)
O2 C2 V1 179.1(4)
O3 C3 V1 176.9(3)
C5 C4 C8 107.5(4)
C5 C4 V1 70.9(2)
C8 C4 V1 71.9(2)
C5 C4 H4 126.3
C8 C4 H4 126.3
V1 C4 H4 122.6
C6 C5 C4 108.0(3)
C6 C5 V1 70.7(2)
C4 C5 V1 73.1(2)
C6 C5 H5 126.0
C4 C5 H5 126.0
V1 C5 H5 121.9
C5 C6 C7 108.2(4)
C5 C6 V1 73.0(2)
C7 C6 V1 72.4(2)
C5 C6 H6 125.9
C7 C6 H6 125.9
V1 C6 H6 120.5
C8 C7 C6 107.6(4)
C8 C7 V1 73.4(2)
C6 C7 V1 70.9(2)
C8 C7 H7 126.2
C6 C7 H7 126.2
V1 C7 H7 121.2
C7 C8 C4 108.8(3)
C7 C8 V1 70.8(2)
C4 C8 V1 72.2(2)
C7 C8 H8 125.6
C4 C8 H8 125.6
V1 C8 H8 123.0
N1 C9 C11 111.7(3)
N1 C9 C10 110.9(3)
C11 C9 C10 112.0(3)
N1 C9 H9 107.3
C11 C9 H9 107.3
C10 C9 H9 107.3
C9 C10 H10C 109.5
C9 C10 H10B 109.5
H10C C10 H10B 109.5
C9 C10 H10A 109.5
H10C C10 H10A 109.5
H10B C10 H10A 109.5
C9 C11 H11C 109.5
C9 C11 H11B 109.5
H11C C11 H11B 109.5
C9 C11 H11A 109.5
H11C C11 H11A 109.5
H11B C11 H11A 109.5
N1 C12 C14 112.7(3)
N1 C12 C13 112.4(3)
C14 C12 C13 113.9(3)
N1 C12 H12 105.6
C14 C12 H12 105.6
C13 C12 H12 105.6
C12 C13 H13C 109.5
C12 C13 H13B 109.5
H13C C13 H13B 109.5
C12 C13 H13A 109.5
H13C C13 H13A 109.5
H13B C13 H13A 109.5
C12 C14 H14C 109.5
C12 C14 H14B 109.5
H14C C14 H14B 109.5
C12 C14 H14A 109.5
H14C C14 H14A 109.5
H14B C14 H14A 109.5
N2 C15 C16 122.6(3)
N2 C15 C20 119.5(3)
C16 C15 C20 117.9(3)
C17 C16 C15 120.7(4)
C17 C16 H16 119.6
C15 C16 H16 119.6
C18 C17 C16 120.8(4)
C18 C17 H17 119.6
C16 C17 H17 119.6
C17 C18 C19 119.0(4)
C17 C18 H18 120.5
C19 C18 H18 120.5
C18 C19 C20 121.2(4)
C18 C19 H19 119.4
C20 C19 H19 119.4
C19 C20 C15 120.4(4)
C19 C20 H20 119.8
C15 C20 H20 119.8

loop_
_geom_bond_atom_site_label_1
_geom_bond_atom_site_label_2
_geom_bond_distance
V1 C2 1.914(4)
V1 C3 1.929(4)
V1 C1 1.937(4)
V1 C6 2.228(4)
V1 C7 2.248(4)
V1 C5 2.257(4)
V1 C8 2.281(4)
V1 C4 2.285(4)
V1 P1 2.3620(12)
P1 N2 1.547(3)
P1 N1 1.646(3)
O1 C1 1.151(5)
O2 C2 1.150(5)
O3 C3 1.152(5)
N1 C9 1.491(4)
N1 C12 1.499(4)
N2 C15 1.391(5)
C4 C5 1.402(6)
C4 C8 1.407(5)
C4 H4 0.9500
C5 C6 1.401(6)
C5 H5 0.9500
C6 C7 1.408(6)
C6 H6 0.9500
C7 C8 1.391(6)
C7 H7 0.9500
C8 H8 0.9500
C9 C11 1.517(5)
C9 C10 1.526(5)
C9 H9 1.0000
C10 H10C 0.9800
C10 H10B 0.9800
C10 H10A 0.9800
C11 H11C 0.9800
C11 H11B 0.9800
C11 H11A 0.9800
C12 C14 1.509(5)
C12 C13 1.515(5)
C12 H12 1.0000
C13 H13C 0.9800
C13 H13B 0.9800
C13 H13A 0.9800
C14 H14C 0.9800
C14 H14B 0.9800
C14 H14A 0.9800
C15 C16 1.394(5)
C15 C20 1.396(5)
C16 C17 1.382(5)
C16 H16 0.9500
C17 C18 1.373(6)
C17 H17 0.9500
C18 C19 1.374(6)
C18 H18 0.9500
C19 C20 1.381(6)
C19 H19 0.9500
C20 H20 0.9500
